data_4135410
loop_
_publ_author_name
'Tang, Yuan-Yuan'
'Xie, Yongfa'
'Ai, Yong'
'Liao, Wei-Qiang'
'Li, Peng-Fei'
'Nakamura, Takayoshi'
'Xiong, Ren-Gen'

_publ_section_title
;
 Organic Ferroelectric Vortex-Antivortex Domain Structure.
;
_journal_issue 52
_journal_name_full 'Journal of the American Chemical Society'
_journal_page_first 21932
_journal_page_last 21937
_journal_paper_doi 10.1021/jacs.0c11416
_journal_volume 142
_journal_year 2020
_chemical_formula_moiety 'C7 H11 F N O, ReO4'
_chemical_formula_sum 'C7 H11 F N O5 Re'
_chemical_formula_weight 394.37
_space_group_crystal_system monoclinic
_space_group_IT_number 14
_space_group_name_Hall '-P 2yn'
_space_group_name_H-M_alt 'P 1 21/n 1'
_atom_sites_solution_hydrogens difmap
_audit_creation_method SHELXL-2014/7
_cell_angle_alpha 90
_cell_angle_beta 91.480(17)
_cell_angle_gamma 90
_cell_formula_units_Z 4
_cell_length_a 6.5123(6)
_cell_length_b 7.9870(7)
_cell_length_c 19.602(14)
_cell_measurement_reflns_used 5751
_cell_measurement_temperature 293(2)
_cell_measurement_theta_max 30.7660
_cell_measurement_theta_min 2.7440
_cell_volume 1019.2(7)
_computing_structure_refinement 'SHELXL-2014/7 (Sheldrick, 2014)'
_diffrn_ambient_temperature 293(2)
_diffrn_measured_fraction_theta_full 0.997
_diffrn_measured_fraction_theta_max 0.997
_diffrn_measurement_device_type 'XtaLAB Synergy R, DW system, HyPix'
_diffrn_radiation_type MoK\a
_diffrn_radiation_wavelength 0.71073
_diffrn_reflns_av_R_equivalents 0.0712
_diffrn_reflns_av_unetI/netI 0.0504
_diffrn_reflns_Laue_measured_fraction_full 0.997
_diffrn_reflns_Laue_measured_fraction_max 0.997
_diffrn_reflns_limit_h_max 7
_diffrn_reflns_limit_h_min -7
_diffrn_reflns_limit_k_max 9
_diffrn_reflns_limit_k_min -8
_diffrn_reflns_limit_l_max 23
_diffrn_reflns_limit_l_min -22
_diffrn_reflns_number 5921
_diffrn_reflns_point_group_measured_fraction_full 0.997
_diffrn_reflns_point_group_measured_fraction_max 0.997
_diffrn_reflns_theta_full 24.996
_diffrn_reflns_theta_max 24.996
_diffrn_reflns_theta_min 2.754
_exptl_absorpt_coefficient_mu 11.939
_exptl_absorpt_correction_T_max 1.00000
_exptl_absorpt_correction_T_min 0.15582
_exptl_absorpt_correction_type multi-scan
_exptl_crystal_colour colourless
_exptl_crystal_density_diffrn 2.570
_exptl_crystal_description block
_exptl_crystal_F_000 736
_exptl_crystal_size_max 0.22
_exptl_crystal_size_mid 0.2
_exptl_crystal_size_min 0.18
_refine_diff_density_max 1.182
_refine_diff_density_min -1.957
_refine_diff_density_rms 0.257
_refine_ls_extinction_method none
_refine_ls_goodness_of_fit_ref 1.050
_refine_ls_hydrogen_treatment constr
_refine_ls_matrix_type full
_refine_ls_number_parameters 136
_refine_ls_number_reflns 1799
_refine_ls_number_restraints 0
_refine_ls_restrained_S_all 1.050
_refine_ls_R_factor_all 0.0428
_refine_ls_R_factor_gt 0.0397
_refine_ls_shift/su_max 0.001
_refine_ls_shift/su_mean 0.000
_refine_ls_structure_factor_coef Fsqd
_refine_ls_weighting_details 'w=1/[\s^2^(Fo^2^)+(0.0840P)^2^] where P=(Fo^2^+2Fc^2^)/3'
_refine_ls_weighting_scheme calc
_refine_ls_wR_factor_gt 0.1116
_refine_ls_wR_factor_ref 0.1140
_reflns_Friedel_coverage 0.000
_reflns_number_gt 1641
_reflns_number_total 1799
_reflns_threshold_expression 'I > 2\s(I)'
_cod_data_source_file ja0c11416_si_002.cif
_cod_data_source_block P21N
_cod_depositor_comments 'Adding full bibliography for 4135405--4135410.cif.'
_cod_original_sg_symbol_H-M 'P 21/n'
_cod_database_code 4135410
_shelx_shelxl_version_number 2014/7
_shelx_space_group_comment
;
The symmetry employed for this shelxl refinement is uniquely defined
by the following loop, which should always be used as a source of
symmetry information in preference to the above space-group names.
They are only intended as comments.
;

loop_
_space_group_symop_operation_xyz
'x, y, z'
'-x+1/2, y+1/2, -z+1/2'
'-x, -y, -z'
'x-1/2, -y-1/2, z-1/2'

loop_
_atom_site_label
_atom_site_type_symbol
_atom_site_fract_x
_atom_site_fract_y
_atom_site_fract_z
_atom_site_U_iso_or_equiv
_atom_site_adp_type
_atom_site_occupancy
_atom_site_site_symmetry_order
_atom_site_calc_flag
_atom_site_refinement_flags_posn
_atom_site_refinement_flags_adp
_atom_site_refinement_flags_occupancy
_atom_site_disorder_assembly
_atom_site_disorder_group
O5 O 1.0357(8) 0.1444(7) 0.1248(3) 0.0473(13) Uani 1 1 d . . . . .
O6 O 1.0996(13) 0.4628(8) 0.0710(4) 0.080(2) Uani 1 1 d . . . . .
Re1 Re 0.99741(4) 0.26988(4) 0.05488(2) 0.0329(2) Uani 1 1 d . . . . .
O2 O 0.7397(11) 0.2829(8) 0.0370(4) 0.0608(18) Uani 1 1 d . . . . .
O3 O 1.1172(10) 0.1851(9) -0.0128(3) 0.0599(16) Uani 1 1 d . . . . .
N1 N 0.3869(11) 0.7521(7) 0.1035(4) 0.0380(16) Uani 1 1 d . . . . .
H1A H 0.3479 0.7012 0.0643 0.046 Uiso 1 1 d R U . . .
C4 C 0.5342(11) 1.0101(11) 0.1539(4) 0.0428(19) Uani 1 1 d . . . . .
H4A H 0.6796 1.0358 0.1520 0.051 Uiso 1 1 d R U . . .
H4B H 0.4601 1.1143 0.1597 0.051 Uiso 1 1 d R U . . .
F1 F 0.5531(8) 0.9736(7) 0.2737(3) 0.0554(13) Uani 1 1 d . . . . .
C5 C 0.4622(11) 0.9248(10) 0.0871(4) 0.0435(18) Uani 1 1 d . . . . .
H5A H 0.3529 0.9899 0.0655 0.052 Uiso 1 1 d R U . . .
H5B H 0.5753 0.9185 0.0560 0.052 Uiso 1 1 d R U . . .
C6 C 0.4960(9) 0.8977(9) 0.2122(3) 0.0315(14) Uani 1 1 d . . . . .
C7 C 0.2701(9) 0.8531(8) 0.2123(3) 0.0294(14) Uani 1 1 d . . . . .
C8 C 0.2056(12) 0.7636(9) 0.1483(5) 0.0356(18) Uani 1 1 d . . . . .
H8A H 0.0946 0.8238 0.1253 0.043 Uiso 1 1 d R U . . .
H8B H 0.1568 0.6523 0.1594 0.043 Uiso 1 1 d R U . . .
C9 C 0.6164(14) 0.7327(9) 0.2051(5) 0.044(2) Uani 1 1 d . . . . .
H9A H 0.7629 0.7550 0.2066 0.053 Uiso 1 1 d R U . . .
H9B H 0.5857 0.6577 0.2424 0.053 Uiso 1 1 d R U . . .
C10 C 0.5557(11) 0.6521(10) 0.1374(4) 0.0410(17) Uani 1 1 d . . . . .
H10A H 0.6733 0.6481 0.1081 0.049 Uiso 1 1 d R U . . .
H10B H 0.5098 0.5383 0.1452 0.049 Uiso 1 1 d R U . . .
O4 O 0.1541(7) 0.8856(7) 0.2572(3) 0.0477(13) Uani 1 1 d . . . . .

loop_
_atom_site_aniso_label
_atom_site_aniso_U_11
_atom_site_aniso_U_22
_atom_site_aniso_U_33
_atom_site_aniso_U_23
_atom_site_aniso_U_13
_atom_site_aniso_U_12
O5 0.060(3) 0.044(3) 0.037(3) 0.015(3) 0.003(2) 0.007(3)
O6 0.148(7) 0.041(4) 0.050(4) 0.001(3) -0.025(4) -0.027(4)
Re1 0.0458(3) 0.0266(3) 0.0263(3) -0.00136(9) 0.00055(17) 0.00039(9)
O2 0.053(4) 0.074(5) 0.056(5) 0.010(3) 0.006(3) 0.010(3)
O3 0.068(4) 0.062(4) 0.050(4) 0.002(4) 0.014(3) 0.011(3)
N1 0.045(4) 0.041(4) 0.027(4) -0.006(2) 0.002(3) 0.007(2)
C4 0.043(4) 0.030(4) 0.056(5) 0.008(4) 0.008(4) -0.006(3)
F1 0.065(3) 0.056(4) 0.044(3) -0.012(2) -0.010(2) -0.017(2)
C5 0.052(4) 0.042(5) 0.038(4) 0.015(3) 0.013(3) 0.008(3)
C6 0.038(3) 0.028(4) 0.028(4) -0.007(3) -0.006(3) -0.005(3)
C7 0.036(3) 0.022(4) 0.031(4) 0.006(3) 0.001(3) -0.001(2)
C8 0.034(4) 0.046(5) 0.027(5) -0.003(3) 0.011(3) -0.005(3)
C9 0.039(4) 0.050(5) 0.044(6) 0.009(3) 0.005(4) 0.004(3)
C10 0.054(4) 0.031(4) 0.039(4) 0.004(3) 0.011(3) 0.016(3)
O4 0.046(3) 0.056(4) 0.042(3) -0.005(3) 0.016(2) 0.002(2)

loop_
_atom_type_symbol
_atom_type_description
_atom_type_scat_dispersion_real
_atom_type_scat_dispersion_imag
_atom_type_scat_source
C C 0.0033 0.0016 'International Tables Vol C Tables 4.2.6.8 and 6.1.1.4'
H H 0.0000 0.0000 'International Tables Vol C Tables 4.2.6.8 and 6.1.1.4'
N N 0.0061 0.0033 'International Tables Vol C Tables 4.2.6.8 and 6.1.1.4'
O O 0.0106 0.0060 'International Tables Vol C Tables 4.2.6.8 and 6.1.1.4'
F F 0.0171 0.0103 'International Tables Vol C Tables 4.2.6.8 and 6.1.1.4'
Re Re -1.0185 7.2310 'International Tables Vol C Tables 4.2.6.8 and 6.1.1.4'

loop_
_geom_angle_atom_site_label_1
_geom_angle_atom_site_label_2
_geom_angle_atom_site_label_3
_geom_angle
_geom_angle_site_symmetry_1
_geom_angle_site_symmetry_3
_geom_angle_publ_flag
O3 Re1 O6 108.7(4) . . ?
O3 Re1 O2 109.5(4) . . ?
O6 Re1 O2 111.1(4) . . ?
O3 Re1 O5 109.4(3) . . ?
O6 Re1 O5 109.4(3) . . ?
O2 Re1 O5 108.8(3) . . ?
C8 N1 C10 110.7(6) . . ?
C8 N1 C5 109.7(5) . . ?
C10 N1 C5 110.1(6) . . ?
C6 C4 C5 109.6(6) . . ?
N1 C5 C4 108.6(6) . . ?
F1 C6 C4 111.0(6) . . ?
F1 C6 C7 109.9(5) . . ?
C4 C6 C7 109.0(6) . . ?
F1 C6 C9 109.0(6) . . ?
C4 C6 C9 110.6(6) . . ?
C7 C6 C9 107.2(6) . . ?
O4 C7 C8 123.3(6) . . ?
O4 C7 C6 125.3(7) . . ?
C8 C7 C6 111.4(6) . . ?
N1 C8 C7 108.3(6) . . ?
C10 C9 C6 108.7(7) . . ?
N1 C10 C9 109.5(6) . . ?

loop_
_geom_bond_atom_site_label_1
_geom_bond_atom_site_label_2
_geom_bond_distance
_geom_bond_site_symmetry_2
_geom_bond_publ_flag
O5 Re1 1.711(5) . ?
O6 Re1 1.704(6) . ?
Re1 O3 1.697(6) . ?
Re1 O2 1.709(7) . ?
N1 C8 1.493(10) . ?
N1 C10 1.500(9) . ?
N1 C5 1.502(9) . ?
C4 C6 1.480(10) . ?
C4 C5 1.538(11) . ?
F1 C6 1.390(8) . ?
C6 C7 1.514(8) . ?
C6 C9 1.542(10) . ?
C7 O4 1.203(8) . ?
C7 C8 1.495(11) . ?
C9 C10 1.518(12) . ?
